data_4105807
loop_
_publ_author_name
'Sibo Lin'
'Michael W. Day'
'Theodor Agapie'

_publ_section_title
;
 Nickel Hydrides Supported by a Non-Innocent Diphosphine Arene Pincer:
 Mechanistic Studies of Nickel-Arene H-Migration and Partial Arene
 Hydrogenation
;
_journal_name_full 'Journal of the American Chemical Society'
_journal_page_first 3828
_journal_page_last 3831
_journal_paper_doi 10.1021/ja200368y
_journal_volume 133
_journal_year 2011
_chemical_formula_moiety 'C30 H42 Cl2 Ni2 P2'
_chemical_formula_sum 'C30 H42 Cl2 Ni2 P2'
_chemical_formula_weight 652.90
_chemical_name_systematic
;
 ?
;
_space_group_IT_number 14
_symmetry_cell_setting monoclinic
_symmetry_space_group_name_Hall '-P 2yn'
_symmetry_space_group_name_H-M 'P 1 21/n 1'
_atom_sites_solution_hydrogens difmap
_atom_sites_solution_primary direct
_atom_sites_solution_secondary difmap
_audit_creation_method SHELXL-97
_cell_angle_alpha 90.00
_cell_angle_beta 106.816(2)
_cell_angle_gamma 90.00
_cell_formula_units_Z 4
_cell_length_a 10.9521(4)
_cell_length_b 16.7037(7)
_cell_length_c 17.0594(7)
_cell_measurement_reflns_used 9814
_cell_measurement_temperature 100(2)
_cell_measurement_theta_max 35.93
_cell_measurement_theta_min 2.29
_cell_volume 2987.4(2)
_computing_cell_refinement 'Bruker SAINT-Plus v7.66A'
_computing_data_collection 'Bruker APEX2 v2009.7-0'
_computing_data_reduction 'Bruker SAINT-Plus v7.66A'
_computing_molecular_graphics 'Bruker XP v5.1'
_computing_publication_material 'Bruker XCIF 2008'
_computing_structure_refinement 'SHELXL-97 (Sheldrick, 2008)'
_computing_structure_solution 'SHELXS-97 (Sheldrick, 2008)'
_diffrn_ambient_temperature 100(2)
_diffrn_measured_fraction_theta_full 0.994
_diffrn_measured_fraction_theta_max 0.994
_diffrn_measurement_device_type 'Bruker KAPPA APEX II'
_diffrn_measurement_method '\w scans; 11 settings'
_diffrn_radiation_monochromator graphite
_diffrn_radiation_source 'fine-focus sealed tube'
_diffrn_radiation_type MoK\a
_diffrn_radiation_wavelength 0.71073
_diffrn_reflns_av_R_equivalents 0.0504
_diffrn_reflns_av_sigmaI/netI 0.0371
_diffrn_reflns_limit_h_max 18
_diffrn_reflns_limit_h_min -18
_diffrn_reflns_limit_k_max 26
_diffrn_reflns_limit_k_min -27
_diffrn_reflns_limit_l_max 28
_diffrn_reflns_limit_l_min -28
_diffrn_reflns_number 112796
_diffrn_reflns_theta_full 36.01
_diffrn_reflns_theta_max 36.01
_diffrn_reflns_theta_min 1.74
_exptl_absorpt_coefficient_mu 1.565
_exptl_absorpt_correction_T_max 0.8467
_exptl_absorpt_correction_T_min 0.7347
_exptl_absorpt_correction_type none
_exptl_crystal_colour 'Dark purple'
_exptl_crystal_density_diffrn 1.452
_exptl_crystal_description Fragment
_exptl_crystal_F_000 1368
_exptl_crystal_size_max 0.21
_exptl_crystal_size_mid 0.15
_exptl_crystal_size_min 0.11
_refine_diff_density_max 0.805
_refine_diff_density_min -0.774
_refine_diff_density_rms 0.074
_refine_ls_extinction_method none
_refine_ls_goodness_of_fit_ref 1.552
_refine_ls_hydrogen_treatment Unrestrained
_refine_ls_matrix_type 'Full matrix'
_refine_ls_number_parameters 493
_refine_ls_number_reflns 14075
_refine_ls_number_restraints 0
_refine_ls_restrained_S_all 1.552
_refine_ls_R_factor_all 0.0395
_refine_ls_R_factor_gt 0.0268
_refine_ls_shift/su_max 0.003
_refine_ls_shift/su_mean 0.000
_refine_ls_structure_factor_coef Fsqd
_refine_ls_weighting_details w=1/s^2^(Fo^2^)
_refine_ls_weighting_scheme sigma
_refine_ls_wR_factor_gt 0.0426
_refine_ls_wR_factor_ref 0.0432
_reflns_number_gt 11122
_reflns_number_total 14075
_reflns_threshold_expression >2sigma(I)
_cod_data_source_file ja200368y_si_003.cif
_cod_data_source_block sbl12
_cod_depositor_comments
;
The following automatic conversions were performed:

'_atom_sites_solution_primary' value 'direct methods' was changed to
'direct'.

'_atom_sites_solution_secondary' value 'Difference Fourier map' was
changed to 'difmap'.

'_atom_sites_solution_hydrogens' value 'Difference Fourier map' was
changed to 'difmap'.

Automatic conversion script
Id: cif_fix_values 6452 2018-10-05 10:23:21Z andrius 
;
_cod_database_code 4105807

loop_
_symmetry_equiv_pos_as_xyz
'x, y, z'
'-x+1/2, y+1/2, -z+1/2'
'-x, -y, -z'
'x-1/2, -y-1/2, z-1/2'

loop_
_atom_site_label
_atom_site_type_symbol
_atom_site_fract_x
_atom_site_fract_y
_atom_site_fract_z
_atom_site_U_iso_or_equiv
_atom_site_adp_type
_atom_site_occupancy
_atom_site_symmetry_multiplicity
_atom_site_calc_flag
Ni1 Ni 0.160520(11) 0.422285(8) 0.803061(8) 0.01106(3) Uani 1 1 d
Ni2 Ni 0.113436(11) 0.345502(8) 0.903895(8) 0.01065(3) Uani 1 1 d
Cl1 Cl 0.32147(2) 0.387056(16) 0.920666(15) 0.01476(5) Uani 1 1 d
Cl2 Cl 0.11514(2) 0.284735(16) 0.779332(15) 0.01515(5) Uani 1 1 d
P1 P 0.22713(2) 0.486985(17) 0.713602(16) 0.01161(5) Uani 1 1 d
P2 P 0.09036(2) 0.271446(17) 1.002082(16) 0.01142(5) Uani 1 1 d
C1 C 0.11698(8) 0.57084(6) 0.68891(6) 0.0127(2) Uani 1 1 d
C2 C 0.13372(10) 0.64144(7) 0.64982(7) 0.0168(2) Uani 1 1 d
C3 C 0.03835(10) 0.69910(7) 0.63163(7) 0.0195(2) Uani 1 1 d
C4 C -0.07404(10) 0.68540(7) 0.65108(7) 0.0202(2) Uani 1 1 d
C5 C -0.09029(9) 0.61615(7) 0.69166(7) 0.0172(2) Uani 1 1 d
C6 C 0.00681(9) 0.55837(6) 0.71315(6) 0.0127(2) Uani 1 1 d
C7 C -0.00255(8) 0.48877(6) 0.76666(6) 0.01173(19) Uani 1 1 d
C8 C 0.05774(9) 0.49818(7) 0.85210(6) 0.0121(2) Uani 1 1 d
C9 C 0.02247(9) 0.44923(6) 0.91115(6) 0.01147(19) Uani 1 1 d
C10 C -0.06821(8) 0.38596(6) 0.88794(6) 0.01152(19) Uani 1 1 d
C11 C -0.14623(9) 0.37733(7) 0.79878(6) 0.0148(2) Uani 1 1 d
C12 C -0.12483(10) 0.44056(7) 0.74017(7) 0.0162(2) Uani 1 1 d
C13 C -0.12864(8) 0.35526(6) 0.95062(6) 0.0118(2) Uani 1 1 d
C14 C -0.25172(9) 0.37898(7) 0.94962(6) 0.0149(2) Uani 1 1 d
C15 C -0.30673(9) 0.35157(7) 1.00827(7) 0.0171(2) Uani 1 1 d
C16 C -0.23915(10) 0.30116(7) 1.07039(7) 0.0179(2) Uani 1 1 d
C17 C -0.11623(9) 0.27859(7) 1.07352(7) 0.0155(2) Uani 1 1 d
C18 C -0.06168(8) 0.30358(6) 1.01320(6) 0.0122(2) Uani 1 1 d
C19 C 0.20962(9) 0.43408(7) 0.61571(6) 0.0147(2) Uani 1 1 d
C20 C 0.07440(11) 0.40069(8) 0.58324(8) 0.0218(3) Uani 1 1 d
C21 C 0.24602(11) 0.48358(8) 0.55095(7) 0.0194(2) Uani 1 1 d
C22 C 0.38932(9) 0.52961(7) 0.74314(6) 0.0148(2) Uani 1 1 d
C23 C 0.48821(10) 0.46292(8) 0.75357(8) 0.0215(3) Uani 1 1 d
C24 C 0.40925(11) 0.57757(8) 0.82181(8) 0.0210(2) Uani 1 1 d
C25 C 0.20902(9) 0.28102(7) 1.10302(6) 0.0158(2) Uani 1 1 d
C26 C 0.33528(10) 0.24583(8) 1.09799(8) 0.0204(2) Uani 1 1 d
C27 C 0.22326(11) 0.36903(8) 1.12799(7) 0.0209(3) Uani 1 1 d
C28 C 0.07214(9) 0.16255(7) 0.98069(7) 0.0153(2) Uani 1 1 d
C29 C -0.04161(11) 0.14831(8) 0.90519(8) 0.0205(2) Uani 1 1 d
C30 C 0.06326(11) 0.11145(8) 1.05279(8) 0.0209(2) Uani 1 1 d
H2 H 0.2099(10) 0.6513(6) 0.6374(7) 0.014(3) Uiso 1 1 d
H3 H 0.0507(11) 0.7444(7) 0.6075(7) 0.022(3) Uiso 1 1 d
H4 H -0.1371(10) 0.7250(7) 0.6372(7) 0.021(3) Uiso 1 1 d
H5 H -0.1659(9) 0.6095(6) 0.7075(6) 0.013(3) Uiso 1 1 d
H8 H 0.1091(10) 0.5427(7) 0.8690(6) 0.012(3) Uiso 1 1 d
H9 H 0.0479(9) 0.4655(6) 0.9633(6) 0.013(3) Uiso 1 1 d
H11A H -0.1312(11) 0.3265(7) 0.7794(8) 0.030(4) Uiso 1 1 d
H11B H -0.2367(10) 0.3745(6) 0.7956(7) 0.016(3) Uiso 1 1 d
H12A H -0.1361(11) 0.4183(7) 0.6876(7) 0.025(3) Uiso 1 1 d
H12B H -0.1952(11) 0.4783(7) 0.7319(7) 0.031(4) Uiso 1 1 d
H14 H -0.2951(10) 0.4148(7) 0.9096(7) 0.014(3) Uiso 1 1 d
H15 H -0.3882(10) 0.3699(6) 1.0065(6) 0.013(3) Uiso 1 1 d
H16 H -0.2750(10) 0.2837(7) 1.1098(7) 0.017(3) Uiso 1 1 d
H17 H -0.0699(10) 0.2477(7) 1.1165(7) 0.021(3) Uiso 1 1 d
H19 H 0.2653(10) 0.3918(7) 0.6294(6) 0.015(3) Uiso 1 1 d
H20A H 0.0151(11) 0.4417(7) 0.5721(7) 0.025(3) Uiso 1 1 d
H20B H 0.0540(11) 0.3667(7) 0.6214(8) 0.026(3) Uiso 1 1 d
H20C H 0.0672(11) 0.3688(7) 0.5344(8) 0.028(3) Uiso 1 1 d
H21A H 0.2345(10) 0.4524(7) 0.5023(7) 0.019(3) Uiso 1 1 d
H21B H 0.3332(10) 0.5026(6) 0.5698(6) 0.014(3) Uiso 1 1 d
H21C H 0.1919(11) 0.5308(7) 0.5359(7) 0.025(3) Uiso 1 1 d
H22 H 0.3965(9) 0.5645(6) 0.7007(6) 0.010(3) Uiso 1 1 d
H23A H 0.5720(12) 0.4846(7) 0.7725(7) 0.029(3) Uiso 1 1 d
H23B H 0.4839(10) 0.4330(7) 0.7037(8) 0.023(3) Uiso 1 1 d
H23C H 0.4820(11) 0.4247(8) 0.7956(8) 0.031(4) Uiso 1 1 d
H24A H 0.4009(11) 0.5455(8) 0.8650(8) 0.032(4) Uiso 1 1 d
H24B H 0.3512(12) 0.6205(8) 0.8136(8) 0.033(4) Uiso 1 1 d
H24C H 0.4944(11) 0.6013(7) 0.8389(7) 0.027(3) Uiso 1 1 d
H25 H 0.1801(10) 0.2534(6) 1.1414(7) 0.012(3) Uiso 1 1 d
H26A H 0.3662(10) 0.2730(7) 1.0593(7) 0.019(3) Uiso 1 1 d
H26B H 0.3282(10) 0.1882(8) 1.0819(7) 0.022(3) Uiso 1 1 d
H26C H 0.3999(11) 0.2491(7) 1.1504(8) 0.028(3) Uiso 1 1 d
H27A H 0.2846(11) 0.3754(7) 1.1820(7) 0.024(3) Uiso 1 1 d
H27B H 0.1468(11) 0.3931(7) 1.1327(7) 0.019(3) Uiso 1 1 d
H27C H 0.2524(10) 0.3986(7) 1.0887(7) 0.016(3) Uiso 1 1 d
H28 H 0.1497(9) 0.1486(6) 0.9678(6) 0.008(3) Uiso 1 1 d
H29A H -0.0509(10) 0.0920(8) 0.8894(7) 0.023(3) Uiso 1 1 d
H29B H -0.0351(11) 0.1780(7) 0.8579(7) 0.024(3) Uiso 1 1 d
H29C H -0.1209(11) 0.1621(7) 0.9172(7) 0.022(3) Uiso 1 1 d
H30A H -0.0152(11) 0.1210(7) 1.0647(7) 0.026(3) Uiso 1 1 d
H30B H 0.1347(11) 0.1209(7) 1.1037(7) 0.022(3) Uiso 1 1 d
H30C H 0.0616(11) 0.0579(8) 1.0403(7) 0.026(4) Uiso 1 1 d

loop_
_atom_site_aniso_label
_atom_site_aniso_U_11
_atom_site_aniso_U_22
_atom_site_aniso_U_33
_atom_site_aniso_U_23
_atom_site_aniso_U_13
_atom_site_aniso_U_12
Ni1 0.01026(5) 0.01075(7) 0.01227(6) 0.00114(5) 0.00340(4) 0.00108(5)
Ni2 0.00963(5) 0.01055(7) 0.01179(6) 0.00092(5) 0.00314(4) 0.00075(5)
Cl1 0.00976(9) 0.01725(15) 0.01618(11) 0.00167(10) 0.00203(8) 0.00092(9)
Cl2 0.01744(11) 0.01219(14) 0.01510(11) -0.00224(10) 0.00358(9) 0.00136(9)
P1 0.01003(10) 0.01226(15) 0.01257(12) 0.00017(10) 0.00332(9) -0.00010(9)
P2 0.01063(10) 0.01069(15) 0.01300(12) 0.00145(10) 0.00352(9) 0.00083(9)
C1 0.0122(4) 0.0116(6) 0.0136(4) 0.0001(4) 0.0025(3) -0.0001(4)
C2 0.0161(5) 0.0156(6) 0.0189(5) 0.0012(4) 0.0055(4) -0.0023(4)
C3 0.0247(5) 0.0116(6) 0.0222(6) 0.0047(5) 0.0067(4) -0.0006(4)
C4 0.0209(5) 0.0148(7) 0.0249(6) 0.0064(5) 0.0064(4) 0.0069(4)
C5 0.0150(4) 0.0163(6) 0.0210(5) 0.0042(5) 0.0062(4) 0.0030(4)
C6 0.0127(4) 0.0115(6) 0.0128(4) 0.0007(4) 0.0021(3) 0.0000(4)
C7 0.0096(4) 0.0109(6) 0.0148(5) 0.0010(4) 0.0035(3) 0.0021(3)
C8 0.0109(4) 0.0090(6) 0.0166(5) -0.0015(4) 0.0042(3) 0.0007(4)
C9 0.0117(4) 0.0107(6) 0.0115(4) -0.0008(4) 0.0026(3) 0.0023(4)
C10 0.0099(4) 0.0114(6) 0.0130(4) 0.0011(4) 0.0029(3) 0.0024(4)
C11 0.0116(4) 0.0173(6) 0.0147(5) 0.0011(4) 0.0023(4) 0.0006(4)
C12 0.0150(4) 0.0173(7) 0.0154(5) 0.0016(4) 0.0028(4) -0.0022(4)
C13 0.0116(4) 0.0103(6) 0.0135(5) -0.0027(4) 0.0036(3) -0.0016(3)
C14 0.0118(4) 0.0151(6) 0.0174(5) -0.0010(4) 0.0035(4) 0.0015(4)
C15 0.0126(4) 0.0177(6) 0.0224(5) -0.0047(5) 0.0073(4) -0.0006(4)
C16 0.0203(5) 0.0152(6) 0.0226(6) -0.0029(5) 0.0130(4) -0.0034(4)
C17 0.0183(5) 0.0120(6) 0.0177(5) 0.0009(4) 0.0075(4) 0.0007(4)
C18 0.0122(4) 0.0099(6) 0.0148(5) -0.0009(4) 0.0043(3) -0.0005(4)
C19 0.0154(4) 0.0137(6) 0.0148(5) -0.0004(4) 0.0040(4) 0.0012(4)
C20 0.0209(5) 0.0249(8) 0.0176(6) -0.0032(5) 0.0025(4) -0.0065(5)
C21 0.0221(5) 0.0213(7) 0.0156(5) 0.0002(5) 0.0070(4) -0.0002(5)
C22 0.0117(4) 0.0169(6) 0.0161(5) -0.0001(4) 0.0046(4) -0.0016(4)
C23 0.0127(5) 0.0271(8) 0.0238(6) -0.0025(5) 0.0039(4) 0.0027(4)
C24 0.0183(5) 0.0206(7) 0.0235(6) -0.0059(5) 0.0051(4) -0.0049(5)
C25 0.0140(4) 0.0198(7) 0.0128(5) 0.0042(4) 0.0026(4) 0.0000(4)
C26 0.0146(5) 0.0217(8) 0.0223(6) 0.0046(5) 0.0013(4) 0.0033(4)
C27 0.0177(5) 0.0251(8) 0.0182(6) -0.0042(5) 0.0027(4) -0.0013(5)
C28 0.0149(4) 0.0113(6) 0.0214(5) 0.0005(4) 0.0079(4) 0.0003(4)
C29 0.0225(5) 0.0150(7) 0.0237(6) -0.0038(5) 0.0063(4) -0.0039(5)
C30 0.0245(6) 0.0128(7) 0.0271(6) 0.0042(5) 0.0102(5) -0.0004(5)

loop_
_atom_type_symbol
_atom_type_description
_atom_type_scat_dispersion_real
_atom_type_scat_dispersion_imag
_atom_type_scat_source
C C 0.0033 0.0016 'International Tables Vol C Tables 4.2.6.8 and 6.1.1.4'
H H 0.0000 0.0000 'International Tables Vol C Tables 4.2.6.8 and 6.1.1.4'
P P 0.1023 0.0942 'International Tables Vol C Tables 4.2.6.8 and 6.1.1.4'
Cl Cl 0.1484 0.1585 'International Tables Vol C Tables 4.2.6.8 and 6.1.1.4'
Ni Ni 0.3393 1.1124 'International Tables Vol C Tables 4.2.6.8 and 6.1.1.4'

loop_
_geom_angle_atom_site_label_1
_geom_angle_atom_site_label_2
_geom_angle_atom_site_label_3
_geom_angle
_geom_angle_publ_flag
C8 Ni1 C7 40.95(4) ?
C8 Ni1 P1 108.63(3) ?
C7 Ni1 P1 87.57(3) ?
C8 Ni1 Ni2 76.76(3) ?
C7 Ni1 Ni2 99.42(3) ?
P1 Ni1 Ni2 172.987(9) ?
C8 Ni1 Cl1 100.05(3) ?
C7 Ni1 Cl1 140.94(3) ?
P1 Ni1 Cl1 114.094(10) yes
Ni2 Ni1 Cl1 59.814(8) ?
C8 Ni1 Cl2 124.35(3) ?
C7 Ni1 Cl2 110.80(3) ?
P1 Ni1 Cl2 117.567(11) yes
Ni2 Ni1 Cl2 60.542(8) yes
Cl1 Ni1 Cl2 88.348(10) yes
C9 Ni2 C10 41.07(4) ?
C9 Ni2 P2 105.90(3) ?
C10 Ni2 P2 87.98(3) ?
C9 Ni2 Cl1 102.71(3) ?
C10 Ni2 Cl1 143.27(3) ?
P2 Ni2 Cl1 114.070(10) yes
C9 Ni2 Ni1 77.91(3) ?
C10 Ni2 Ni1 97.76(3) ?
P2 Ni2 Ni1 174.104(9) yes
Cl1 Ni2 Ni1 60.320(8) yes
C9 Ni2 Cl2 123.82(3) ?
C10 Ni2 Cl2 106.46(3) ?
P2 Ni2 Cl2 119.092(12) yes
Cl1 Ni2 Cl2 88.649(10) yes
Ni1 Ni2 Cl2 60.582(8) yes
Ni2 Cl1 Ni1 59.866(7) yes
Ni2 Cl2 Ni1 58.876(8) yes
C1 P1 C22 106.76(5) ?
C1 P1 C19 105.70(5) ?
C22 P1 C19 105.75(5) ?
C1 P1 Ni1 102.24(3) ?
C22 P1 Ni1 119.70(4) ?
C19 P1 Ni1 115.50(4) ?
C18 P2 C25 107.35(5) ?
C18 P2 C28 105.16(5) ?
C25 P2 C28 106.03(5) ?
C18 P2 Ni2 103.26(3) ?
C25 P2 Ni2 117.88(4) ?
C28 P2 Ni2 116.11(4) ?
C2 C1 C6 120.78(9) ?
C2 C1 P1 126.39(8) ?
C6 C1 P1 112.84(8) ?
C3 C2 C1 119.98(10) ?
C3 C2 H2 119.5(7) ?
C1 C2 H2 120.5(7) ?
C4 C3 C2 119.71(11) ?
C4 C3 H3 121.1(8) ?
C2 C3 H3 119.2(8) ?
C3 C4 C5 120.65(10) ?
C3 C4 H4 117.7(7) ?
C5 C4 H4 121.6(7) ?
C4 C5 C6 120.48(10) ?
C4 C5 H5 119.2(7) ?
C6 C5 H5 120.2(7) ?
C1 C6 C5 118.24(10) ?
C1 C6 C7 120.78(9) ?
C5 C6 C7 120.78(9) ?
C8 C7 C6 116.38(9) ?
C8 C7 C12 118.17(9) ?
C6 C7 C12 116.14(8) ?
C8 C7 Ni1 69.08(5) ?
C6 C7 Ni1 113.52(6) ?
C12 C7 Ni1 114.94(7) ?
C7 C8 C9 121.10(9) ?
C7 C8 Ni1 69.97(6) ?
C9 C8 Ni1 103.16(7) ?
C7 C8 H8 117.8(7) ?
C9 C8 H8 120.1(7) ?
Ni1 C8 H8 105.7(7) ?
C10 C9 C8 122.35(9) ?
C10 C9 Ni2 70.33(6) ?
C8 C9 Ni2 102.01(7) ?
C10 C9 H9 119.5(7) ?
C8 C9 H9 117.1(7) ?
Ni2 C9 H9 107.7(7) ?
C9 C10 C13 118.08(9) ?
C9 C10 C11 119.52(9) ?
C13 C10 C11 116.37(8) ?
C9 C10 Ni2 68.59(5) ?
C13 C10 Ni2 113.89(6) ?
C11 C10 Ni2 110.22(7) ?
C12 C11 C10 116.33(9) ?
C12 C11 H11A 108.7(8) ?
C10 C11 H11A 109.3(7) ?
C12 C11 H11B 110.1(6) ?
C10 C11 H11B 109.1(7) ?
H11A C11 H11B 102.4(9) ?
C7 C12 C11 117.69(8) ?
C7 C12 H12A 110.7(7) ?
C11 C12 H12A 110.4(8) ?
C7 C12 H12B 107.0(7) ?
C11 C12 H12B 106.2(8) ?
H12A C12 H12B 103.8(9) ?
C14 C13 C18 118.19(9) ?
C14 C13 C10 121.06(9) ?
C18 C13 C10 120.73(8) ?
C15 C14 C13 121.03(10) ?
C15 C14 H14 120.4(7) ?
C13 C14 H14 118.5(7) ?
C14 C15 C16 120.29(10) ?
C14 C15 H15 118.6(7) ?
C16 C15 H15 121.1(7) ?
C17 C16 C15 119.51(10) ?
C17 C16 H16 120.2(7) ?
C15 C16 H16 120.3(7) ?
C16 C17 C18 120.62(10) ?
C16 C17 H17 119.3(8) ?
C18 C17 H17 120.1(8) ?
C17 C18 C13 120.28(9) ?
C17 C18 P2 126.26(8) ?
C13 C18 P2 113.36(7) ?
C21 C19 C20 111.39(9) ?
C21 C19 P1 114.52(8) ?
C20 C19 P1 109.76(8) ?
C21 C19 H19 107.9(7) ?
C20 C19 H19 108.3(7) ?
P1 C19 H19 104.5(7) ?
C19 C20 H20A 110.7(7) ?
C19 C20 H20B 111.7(7) ?
H20A C20 H20B 107.2(11) ?
C19 C20 H20C 109.9(7) ?
H20A C20 H20C 110.6(10) ?
H20B C20 H20C 106.7(10) ?
C19 C21 H21A 109.8(7) ?
C19 C21 H21B 112.1(6) ?
H21A C21 H21B 109.7(9) ?
C19 C21 H21C 111.3(8) ?
H21A C21 H21C 107.1(9) ?
H21B C21 H21C 106.7(9) ?
C24 C22 C23 111.39(9) ?
C24 C22 P1 108.97(7) ?
C23 C22 P1 110.17(8) ?
C24 C22 H22 109.1(6) ?
C23 C22 H22 108.9(7) ?
P1 C22 H22 108.3(6) ?
C22 C23 H23A 110.1(7) ?
C22 C23 H23B 114.7(7) ?
H23A C23 H23B 106.8(10) ?
C22 C23 H23C 111.4(8) ?
H23A C23 H23C 105.3(9) ?
H23B C23 H23C 107.9(10) ?
C22 C24 H24A 111.8(8) ?
C22 C24 H24B 110.5(8) ?
H24A C24 H24B 109.7(12) ?
C22 C24 H24C 111.0(8) ?
H24A C24 H24C 107.4(10) ?
H24B C24 H24C 106.3(10) ?
C27 C25 C26 111.43(9) ?
C27 C25 P2 109.43(7) ?
C26 C25 P2 108.65(8) ?
C27 C25 H25 108.0(7) ?
C26 C25 H25 110.3(7) ?
P2 C25 H25 108.9(6) ?
C25 C26 H26A 111.7(7) ?
C25 C26 H26B 112.8(7) ?
H26A C26 H26B 106.6(10) ?
C25 C26 H26C 111.0(7) ?
H26A C26 H26C 107.8(10) ?
H26B C26 H26C 106.6(9) ?
C25 C27 H27A 110.8(7) ?
C25 C27 H27B 114.1(7) ?
H27A C27 H27B 104.8(10) ?
C25 C27 H27C 109.3(7) ?
H27A C27 H27C 109.0(9) ?
H27B C27 H27C 108.6(10) ?
C30 C28 C29 111.48(9) ?
C30 C28 P2 114.77(8) ?
C29 C28 P2 109.47(8) ?
C30 C28 H28 108.3(6) ?
C29 C28 H28 109.1(6) ?
P2 C28 H28 103.3(6) ?
C28 C29 H29A 112.1(6) ?
C28 C29 H29B 112.6(7) ?
H29A C29 H29B 106.9(10) ?
C28 C29 H29C 110.1(7) ?
H29A C29 H29C 105.0(9) ?
H29B C29 H29C 109.8(9) ?
C28 C30 H30A 110.5(7) ?
C28 C30 H30B 113.4(7) ?
H30A C30 H30B 108.4(10) ?
C28 C30 H30C 111.1(8) ?
H30A C30 H30C 104.8(10) ?
H30B C30 H30C 108.3(9) ?

loop_
_geom_bond_atom_site_label_1
_geom_bond_atom_site_label_2
_geom_bond_distance
_geom_bond_publ_flag
Ni1 C8 2.0294(10) yes
Ni1 C7 2.0412(9) yes
Ni1 P1 2.1618(3) yes
Ni1 Ni2 2.3201(2) yes
Ni1 Cl1 2.3307(3) yes
Ni1 Cl2 2.3608(3) yes
Ni2 C9 2.0203(10) yes
Ni2 C10 2.0434(9) yes
Ni2 P2 2.1551(3) yes
Ni2 Cl1 2.3189(3) yes
Ni2 Cl2 2.3599(3) yes
P1 C1 1.8168(10) ?
P1 C22 1.8434(10) ?
P1 C19 1.8496(11) ?
P2 C18 1.8110(10) ?
P2 C25 1.8397(10) ?
P2 C28 1.8546(11) ?
C1 C2 1.3928(15) ?
C1 C6 1.3995(14) ?
C2 C3 1.3884(15) ?
C2 H2 0.933(11) ?
C3 C4 1.3834(16) ?
C3 H3 0.890(12) ?
C4 C5 1.3858(16) ?
C4 H4 0.936(11) ?
C5 C6 1.4040(14) ?
C5 H5 0.948(11) ?
C6 C7 1.4998(14) ?
C7 C8 1.4241(13) ?
C7 C12 1.5153(14) ?
C8 C9 1.4344(14) ?
C8 H8 0.927(11) ?
C9 C10 1.4258(14) ?
C9 H9 0.895(10) ?
C10 C13 1.5011(14) ?
C10 C11 1.5206(14) ?
C11 C12 1.5186(15) ?
C11 H11A 0.943(12) ?
C11 H11B 0.978(11) ?
C12 H12A 0.945(12) ?
C12 H12B 0.974(12) ?
C13 C14 1.4004(13) ?
C13 C18 1.4034(14) ?
C14 C15 1.3865(15) ?
C14 H14 0.928(10) ?
C15 C16 1.3878(16) ?
C15 H15 0.935(11) ?
C16 C17 1.3841(14) ?
C16 H16 0.919(12) ?
C17 C18 1.3949(14) ?
C17 H17 0.920(11) ?
C19 C21 1.5225(15) ?
C19 C20 1.5285(15) ?
C19 H19 0.918(11) ?
C20 H20A 0.925(12) ?
C20 H20B 0.939(13) ?
C20 H20C 0.972(13) ?
C21 H21A 0.957(12) ?
C21 H21B 0.969(10) ?
C21 H21C 0.975(12) ?
C22 C24 1.5235(16) ?
C22 C23 1.5278(15) ?
C22 H22 0.951(11) ?
C23 H23A 0.952(12) ?
C23 H23B 0.976(13) ?
C23 H23C 0.977(13) ?
C24 H24A 0.937(14) ?
C24 H24B 0.942(13) ?
C24 H24C 0.977(12) ?
C25 C27 1.5259(17) ?
C25 C26 1.5276(15) ?
C25 H25 0.928(11) ?
C26 H26A 0.941(12) ?
C26 H26B 0.998(12) ?
C26 H26C 0.967(12) ?
C27 H27A 0.977(11) ?
C27 H27B 0.953(12) ?
C27 H27C 0.958(12) ?
C28 C30 1.5233(16) ?
C28 C29 1.5294(15) ?
C28 H28 0.966(11) ?
C29 H29A 0.975(12) ?
C29 H29B 0.967(13) ?
C29 H29C 0.976(12) ?
C30 H30A 0.951(13) ?
C30 H30B 0.999(11) ?
C30 H30C 0.919(13) ?
